data_1570178
loop_
_publ_author_name
'Vainauskas, Jogirdas'
'Borchers, Tristan H.'
'Arhangelskis, Mihails'
'McCormick McPherson, Laura J'
'Spilfogel, Toni S.'
'Hamzehpoor, Ehsan'
'Topi&#x107;, Filip'
'Coles, Simon J.'
'Perepichka, Dmytro F.'
'Barrett, Christopher J.'
'Fri&#x161;&#x10d;i&#x107;, Tomislav'

_publ_section_title
;
 Halogen bonding with carbon: directional assembly of non-derivatised
 aromatic carbon systems into robust supramolecular ladder architectures.
;
_journal_issue 45
_journal_name_full 'Chemical science'
_journal_page_first 13031
_journal_page_last 13041
_journal_paper_doi 10.1039/d3sc04191c
_journal_volume 14
_journal_year 2023
_chemical_formula_moiety 'C14 H10, 2(C6 F4 I2)'
_chemical_formula_sum 'C26 H10 F8 I4'
_chemical_formula_weight 981.94
_space_group_crystal_system triclinic
_space_group_IT_number 2
_space_group_name_Hall '-P 1'
_space_group_name_H-M_alt 'P -1'
_atom_sites_solution_hydrogens geom
_atom_sites_solution_primary dual
_audit_block_doi 10.5517/ccdc.csd.cc2fhswm
_audit_creation_date 2021-12-02
_audit_creation_method
;
Olex2 1.3
(compiled 2020.11.12 svn.r5f609507 for OlexSys, GUI svn.r6408)
;
_audit_update_record
;
2023-04-25 deposited with the CCDC.	2023-10-09 downloaded from the CCDC.
;
_cell_angle_alpha 73.039(5)
_cell_angle_beta 89.800(5)
_cell_angle_gamma 81.559(5)
_cell_formula_units_Z 1
_cell_length_a 5.9679(8)
_cell_length_b 9.6419(13)
_cell_length_c 12.2058(16)
_cell_measurement_reflns_used 7323
_cell_measurement_temperature 273(2)
_cell_measurement_theta_max 72.64
_cell_measurement_theta_min 3.79
_cell_volume 663.94(15)
_computing_cell_refinement 'SAINT V8.38A (?, 2016)'
_computing_data_collection 'Bruker APEX3'
_computing_data_reduction 'SAINT V8.38A (?, 2016)'
_computing_molecular_graphics 'Olex2 1.3 (Dolomanov et al., 2009)'
_computing_publication_material 'Olex2 1.3 (Dolomanov et al., 2009)'
_computing_structure_refinement 'SHELXL 2018/3 (Sheldrick, 2015)'
_computing_structure_solution 'SHELXT 2014/5 (Sheldrick, 2014)'
_diffrn_ambient_temperature 273.15
_diffrn_measured_fraction_theta_full 0.977
_diffrn_measured_fraction_theta_max 0.975
_diffrn_measurement_device_type 'Bruker D8 Venture, Dual, Cu at zero, PHOTON II'
_diffrn_measurement_method '\f and \w scans'
_diffrn_radiation_type CuK\a
_diffrn_radiation_wavelength 1.54178
_diffrn_reflns_av_R_equivalents 0.0571
_diffrn_reflns_av_unetI/netI 0.0533
_diffrn_reflns_Laue_measured_fraction_full 0.977
_diffrn_reflns_Laue_measured_fraction_max 0.975
_diffrn_reflns_limit_h_max 7
_diffrn_reflns_limit_h_min -7
_diffrn_reflns_limit_k_max 11
_diffrn_reflns_limit_k_min -11
_diffrn_reflns_limit_l_max 15
_diffrn_reflns_limit_l_min -14
_diffrn_reflns_number 9449
_diffrn_reflns_point_group_measured_fraction_full 0.977
_diffrn_reflns_point_group_measured_fraction_max 0.975
_diffrn_reflns_theta_full 67.679
_diffrn_reflns_theta_max 72.634
_diffrn_reflns_theta_min 4.852
_diffrn_source 'micro-focus sealed X-ray tube'
_diffrn_standards_number 0
_exptl_absorpt_coefficient_mu 37.522
_exptl_absorpt_correction_T_max 0.7536
_exptl_absorpt_correction_T_min 0.1708
_exptl_absorpt_correction_type multi-scan
_exptl_absorpt_process_details 'SADABS-2016/2 (Krause, Herbst-Irmer, Sheldrick & Stalke, 2015)'
_exptl_crystal_colour colourless
_exptl_crystal_density_diffrn 2.456
_exptl_crystal_density_method 'not measured'
_exptl_crystal_description lath
_exptl_crystal_F_000 450
_exptl_crystal_preparation Luminescent
_exptl_crystal_recrystallization_method 'Re-crystallisation from solvent: DCM'
_exptl_crystal_size_max 0.352
_exptl_crystal_size_mid 0.145
_exptl_crystal_size_min 0.055
_refine_diff_density_max 1.270
_refine_diff_density_min -1.671
_refine_diff_density_rms 0.275
_refine_ls_extinction_coef 0.0055(9)
_refine_ls_extinction_expression Fc^*^=kFc[1+0.001xFc^2^\l^3^/sin(2\q)]^-1/4^
_refine_ls_extinction_method 'SHELXL-2018/3 (Sheldrick 2018)'
_refine_ls_goodness_of_fit_ref 1.036
_refine_ls_hydrogen_treatment constr
_refine_ls_matrix_type full
_refine_ls_number_parameters 173
_refine_ls_number_reflns 2574
_refine_ls_number_restraints 117
_refine_ls_restrained_S_all 1.014
_refine_ls_R_factor_all 0.0631
_refine_ls_R_factor_gt 0.0590
_refine_ls_shift/su_max 0.001
_refine_ls_shift/su_mean 0.000
_refine_ls_structure_factor_coef Fsqd
_refine_ls_weighting_details 'w=1/[\s^2^(Fo^2^)+(0.1255P)^2^+1.7250P] where P=(Fo^2^+2Fc^2^)/3'
_refine_ls_weighting_scheme calc
_refine_ls_wR_factor_gt 0.1599
_refine_ls_wR_factor_ref 0.1708
_reflns_Friedel_coverage 0.000
_reflns_number_gt 2298
_reflns_number_total 2574
_reflns_threshold_expression 'I > 2\s(I)'
_cod_data_source_file d3sc04191c3.cif
_cod_data_source_block sfull_a
_cod_depositor_comments 'Adding full bibliography for 1570178--1570188.cif.'
_cod_database_code 1570178
_shelx_shelxl_version_number 2018/3
_shelx_space_group_comment
;
The symmetry employed for this shelxl refinement is uniquely defined
by the following loop, which should always be used as a source of
symmetry information in preference to the above space-group names.
They are only intended as comments.
;
_olex2_refinement_description
;
1. Fixed Uiso
 At 1.2 times of:
  All C(H) groups
2. Rigid body (RIGU) restrains
 All non-hydrogen atoms
 with sigma for 1-2 distances of 0.004 and sigma for 1-3 distances of 0.004
3.a Aromatic/amide H refined with riding coordinates:
 C2B(H2B), C6B(H6B), C4B(H4B), C5B(H5B), C7B(H7B)
;
_olex2_submission_special_instructions 'No special instructions were received'

loop_
_space_group_symop_operation_xyz
'x, y, z'
'-x, -y, -z'

loop_
_atom_site_label
_atom_site_type_symbol
_atom_site_fract_x
_atom_site_fract_y
_atom_site_fract_z
_atom_site_U_iso_or_equiv
_atom_site_adp_type
_atom_site_occupancy
_atom_site_site_symmetry_order
_atom_site_calc_flag
_atom_site_refinement_flags_posn
_atom_site_refinement_flags_adp
_atom_site_refinement_flags_occupancy
_atom_site_disorder_assembly
_atom_site_disorder_group
I1A I 0.78353(8) 0.82966(5) 0.65689(4) 0.0373(3) Uani 1 1 d . . . . .
I2A I 0.18449(7) 0.65539(5) 0.23940(4) 0.0386(3) Uani 1 1 d . . . . .
F1A F 0.1443(8) 0.5827(6) 0.5105(4) 0.0480(11) Uani 1 1 d . . . . .
F3A F 0.8256(8) 0.9045(6) 0.3845(4) 0.0483(12) Uani 1 1 d . . . . .
F4A F 0.5951(8) 0.8376(6) 0.2261(4) 0.0471(11) Uani 1 1 d . . . . .
F2A F 0.3695(8) 0.6536(6) 0.6687(4) 0.0427(11) Uani 1 1 d . . . . .
C6A C 0.3094(11) 0.6625(7) 0.4783(6) 0.0284(13) Uani 1 1 d . . . . .
C4A C 0.6064(11) 0.7789(7) 0.5312(6) 0.0273(12) Uani 1 1 d . . . . .
C5A C 0.4273(11) 0.6980(7) 0.5612(6) 0.0302(13) Uani 1 1 d . . . . .
C1A C 0.3642(11) 0.7083(7) 0.3641(6) 0.0282(12) Uani 1 1 d . . . . .
C3A C 0.6567(11) 0.8236(8) 0.4186(6) 0.0296(13) Uani 1 1 d . . . . .
C2A C 0.5381(11) 0.7877(7) 0.3356(6) 0.0307(13) Uani 1 1 d . . . . .
C2B C 1.2064(11) 0.4989(8) -0.0536(5) 0.0324(13) Uani 1 1 d . . . . .
H2B H 1.343862 0.497539 -0.089672 0.039 Uiso 1 1 calc R U . . .
C1B C 1.1341(12) 0.3646(8) 0.0024(5) 0.0319(13) Uani 1 1 d . . . . .
C3B C 1.0831(12) 0.6310(8) -0.0573(5) 0.0318(13) Uani 1 1 d . . . . .
C6B C 0.8132(14) 0.9009(8) -0.0603(6) 0.0422(16) Uani 1 1 d . . . . .
H6B H 0.726757 0.990163 -0.062191 0.051 Uiso 1 1 calc R U . . .
C4B C 1.1564(13) 0.7684(8) -0.1132(6) 0.0382(15) Uani 1 1 d . . . . .
H4B H 1.293866 0.769339 -0.149386 0.046 Uiso 1 1 calc R U . . .
C5B C 1.0266(15) 0.8985(8) -0.1142(6) 0.0432(16) Uani 1 1 d . . . . .
H5B H 1.077891 0.986404 -0.150475 0.052 Uiso 1 1 calc R U . . .
C7B C 0.7366(13) 0.7734(8) -0.0064(6) 0.0367(14) Uani 1 1 d . . . . .
H7B H 0.597714 0.776154 0.028321 0.044 Uiso 1 1 calc R U . . .

loop_
_atom_site_aniso_label
_atom_site_aniso_U_11
_atom_site_aniso_U_22
_atom_site_aniso_U_33
_atom_site_aniso_U_23
_atom_site_aniso_U_13
_atom_site_aniso_U_12
I1A 0.0389(4) 0.0378(4) 0.0388(4) -0.0170(2) -0.0139(2) -0.0049(2)
I2A 0.0382(4) 0.0393(4) 0.0424(4) -0.0186(2) -0.0148(2) -0.0049(2)
F1A 0.045(2) 0.058(3) 0.047(3) -0.013(2) 0.002(2) -0.031(2)
F3A 0.046(3) 0.060(3) 0.044(3) -0.010(2) 0.001(2) -0.035(2)
F4A 0.041(2) 0.072(3) 0.028(2) -0.009(2) -0.0012(17) -0.018(2)
F2A 0.038(2) 0.060(3) 0.029(2) -0.0070(19) 0.0008(17) -0.015(2)
C6A 0.025(3) 0.025(3) 0.037(3) -0.008(2) 0.001(2) -0.013(2)
C4A 0.027(3) 0.021(3) 0.035(3) -0.011(2) -0.011(2) -0.002(2)
C5A 0.026(3) 0.031(3) 0.032(3) -0.005(2) -0.005(2) -0.004(2)
C1A 0.029(3) 0.024(3) 0.034(3) -0.011(2) -0.008(2) -0.005(2)
C3A 0.019(3) 0.037(3) 0.034(3) -0.008(3) -0.009(2) -0.011(2)
C2A 0.030(3) 0.034(3) 0.030(3) -0.012(2) -0.001(2) -0.009(2)
C2B 0.029(3) 0.044(3) 0.025(3) -0.011(3) -0.002(2) -0.008(2)
C1B 0.035(3) 0.037(3) 0.027(3) -0.012(2) 0.000(2) -0.009(3)
C3B 0.036(3) 0.039(3) 0.024(3) -0.011(2) 0.000(2) -0.016(3)
C6B 0.054(4) 0.036(3) 0.038(4) -0.015(3) -0.012(3) -0.004(3)
C4B 0.044(4) 0.043(3) 0.034(3) -0.015(3) 0.002(3) -0.023(3)
C5B 0.063(5) 0.038(3) 0.033(4) -0.011(3) -0.005(3) -0.019(3)
C7B 0.041(4) 0.042(4) 0.030(3) -0.016(3) -0.010(3) -0.006(3)

loop_
_atom_type_symbol
_atom_type_description
_atom_type_scat_dispersion_real
_atom_type_scat_dispersion_imag
_atom_type_scat_source
C C 0.0181 0.0091 'International Tables Vol C Tables 4.2.6.8 and 6.1.1.4'
H H 0.0000 0.0000 'International Tables Vol C Tables 4.2.6.8 and 6.1.1.4'
F F 0.0727 0.0534 'International Tables Vol C Tables 4.2.6.8 and 6.1.1.4'
I I -0.3257 6.8362 'International Tables Vol C Tables 4.2.6.8 and 6.1.1.4'

loop_
_citation_id
_citation_doi
_citation_year
1 10.26434/chemrxiv-2023-wnhrf 2023

loop_
_geom_angle_atom_site_label_1
_geom_angle_atom_site_label_2
_geom_angle_atom_site_label_3
_geom_angle
_geom_angle_site_symmetry_1
_geom_angle_site_symmetry_3
_geom_angle_publ_flag
F1A C6A C5A 118.6(6) . . ?
F1A C6A C1A 120.7(6) . . ?
C5A C6A C1A 120.7(6) . . ?
C5A C4A I1A 119.8(5) . . ?
C3A C4A I1A 122.0(5) . . ?
C3A C4A C5A 118.2(6) . . ?
F2A C5A C6A 119.0(6) . . ?
F2A C5A C4A 120.7(7) . . ?
C6A C5A C4A 120.3(7) . . ?
C6A C1A I2A 120.5(5) . . ?
C2A C1A I2A 121.0(5) . . ?
C2A C1A C6A 118.5(6) . . ?
F3A C3A C4A 120.6(6) . . ?
F3A C3A C2A 118.1(6) . . ?
C4A C3A C2A 121.3(6) . . ?
F4A C2A C1A 121.0(6) . . ?
F4A C2A C3A 118.0(6) . . ?
C1A C2A C3A 121.0(6) . . ?
C1B C2B H2B 118.7 . . ?
C3B C2B H2B 118.7 . . ?
C3B C2B C1B 122.7(6) . . ?
C2B C1B C3B 117.8(6) . 2_765 ?
C2B C1B C7B 122.6(6) . 2_765 ?
C7B C1B C3B 119.6(6) 2_765 2_765 ?
C2B C3B C1B 119.5(6) . 2_765 ?
C2B C3B C4B 123.1(6) . . ?
C4B C3B C1B 117.5(7) . 2_765 ?
C5B C6B H6B 119.9 . . ?
C7B C6B H6B 119.9 . . ?
C7B C6B C5B 120.2(7) . . ?
C3B C4B H4B 119.6 . . ?
C5B C4B C3B 120.9(7) . . ?
C5B C4B H4B 119.6 . . ?
C6B C5B H5B 119.5 . . ?
C4B C5B C6B 121.0(7) . . ?
C4B C5B H5B 119.5 . . ?
C1B C7B H7B 119.5 2_765 . ?
C6B C7B C1B 120.9(7) . 2_765 ?
C6B C7B H7B 119.5 . . ?

loop_
_geom_bond_atom_site_label_1
_geom_bond_atom_site_label_2
_geom_bond_distance
_geom_bond_site_symmetry_2
_geom_bond_publ_flag
I1A C4A 2.077(7) . ?
I2A C1A 2.086(7) . ?
F1A C6A 1.327(8) . ?
F3A C3A 1.355(8) . ?
F4A C2A 1.344(8) . ?
F2A C5A 1.317(8) . ?
C6A C5A 1.383(11) . ?
C6A C1A 1.388(10) . ?
C4A C5A 1.400(10) . ?
C4A C3A 1.362(10) . ?
C1A C2A 1.364(9) . ?
C3A C2A 1.388(10) . ?
C2B H2B 0.9300 . ?
C2B C1B 1.406(10) . ?
C2B C3B 1.363(10) . ?
C1B C3B 1.458(9) 2_765 ?
C1B C7B 1.424(10) 2_765 ?
C3B C4B 1.433(9) . ?
C6B H6B 0.9300 . ?
C6B C5B 1.432(12) . ?
C6B C7B 1.359(11) . ?
C4B H4B 0.9300 . ?
C4B C5B 1.371(11) . ?
C5B H5B 0.9300 . ?
C7B H7B 0.9300 . ?

loop_
_geom_torsion_atom_site_label_1
_geom_torsion_atom_site_label_2
_geom_torsion_atom_site_label_3
_geom_torsion_atom_site_label_4
_geom_torsion
_geom_torsion_site_symmetry_1
_geom_torsion_site_symmetry_2
_geom_torsion_site_symmetry_3
_geom_torsion_site_symmetry_4
_geom_torsion_publ_flag
I1A C4A C5A F2A 0.0(9) . . . . ?
I1A C4A C5A C6A -179.5(5) . . . . ?
I1A C4A C3A F3A -0.4(9) . . . . ?
I1A C4A C3A C2A 179.4(5) . . . . ?
I2A C1A C2A F4A 1.8(9) . . . . ?
I2A C1A C2A C3A 179.6(5) . . . . ?
F1A C6A C5A F2A -1.1(10) . . . . ?
F1A C6A C5A C4A 178.4(6) . . . . ?
F1A C6A C1A I2A 1.0(9) . . . . ?
F1A C6A C1A C2A -178.8(6) . . . . ?
F3A C3A C2A F4A -1.2(10) . . . . ?
F3A C3A C2A C1A -179.1(6) . . . . ?
C6A C1A C2A F4A -178.5(6) . . . . ?
C6A C1A C2A C3A -0.6(10) . . . . ?
C4A C3A C2A F4A 179.0(6) . . . . ?
C4A C3A C2A C1A 1.1(11) . . . . ?
C5A C6A C1A I2A -179.6(5) . . . . ?
C5A C6A C1A C2A 0.6(10) . . . . ?
C5A C4A C3A F3A 178.8(6) . . . . ?
C5A C4A C3A C2A -1.4(11) . . . . ?
C1A C6A C5A F2A 179.5(6) . . . . ?
C1A C6A C5A C4A -1.0(11) . . . . ?
C3A C4A C5A F2A -179.2(6) . . . . ?
C3A C4A C5A C6A 1.4(10) . . . . ?
C2B C3B C4B C5B -179.8(7) . . . . ?
C1B C2B C3B C1B -0.8(11) . . . 2_765 ?
C1B C2B C3B C4B 179.4(7) . . . . ?
C1B C3B C4B C5B 0.4(11) 2_765 . . . ?
C3B C2B C1B C3B 0.7(11) . . . 2_765 ?
C3B C2B C1B C7B -179.8(6) . . . 2_765 ?
C3B C4B C5B C6B -0.6(11) . . . . ?
C5B C6B C7B C1B 0.0(11) . . . 2_765 ?
C7B C6B C5B C4B 0.4(11) . . . . ?
